data_4120635
loop_
_publ_author_name
'Wang, Xiaowu'
'Kehr, Gerald'
'Daniliuc, Constantin G.'
'Erker, Gerhard'

_publ_section_title
;
 Internal Adduct Formation of Active Intramolecular C4-bridged Frustrated
 Phosphane/Borane Lewis Pairs.
;
_journal_issue 8
_journal_name_full 'Journal of the American Chemical Society'
_journal_page_first 3293
_journal_paper_doi 10.1021/ja413060u
_journal_volume 136
_journal_year 2014
_chemical_formula_sum 'C37.5 H34 B F10 P'
_chemical_formula_weight 716.43
_chemical_name_systematic
; 
 ? 
;
_space_group_IT_number 14
_symmetry_cell_setting monoclinic
_symmetry_space_group_name_Hall '-P 2ybc'
_symmetry_space_group_name_H-M 'P 1 21/c 1'
_atom_sites_solution_hydrogens geom
_atom_sites_solution_primary direct
_atom_sites_solution_secondary difmap
_audit_creation_method SHELXL-97
_cell_angle_alpha 90.00
_cell_angle_beta 92.380(1)
_cell_angle_gamma 90.00
_cell_formula_units_Z 4
_cell_length_a 8.5881(1)
_cell_length_b 20.1695(2)
_cell_length_c 19.1928(2)
_cell_measurement_reflns_used 5614
_cell_measurement_temperature 223(2)
_cell_measurement_theta_max 68.25
_cell_measurement_theta_min 0.88
_cell_volume 3321.66(6)
_computing_cell_refinement 'Collect (Nonius B.V., 1998)'
_computing_data_collection 'Collect (Nonius B.V., 1998)'
_computing_data_reduction 'Denzo-SMN (Otwinowski & Minor, 1997)'
_computing_molecular_graphics 'XP (BrukerAXS, 2000)'
_computing_publication_material 'SHELXL-97 (Sheldrick, 1997)'
_computing_structure_refinement 'SHELXL-97 (Sheldrick, 1997)'
_computing_structure_solution 'SHELXS-97 (Sheldrick, 1990)'
_diffrn_ambient_temperature 223(2)
_diffrn_measured_fraction_theta_full 0.974
_diffrn_measured_fraction_theta_max 0.974
_diffrn_measurement_device_type 'Nonius KappaCCD APEXII'
_diffrn_measurement_method '\w and \f scans'
_diffrn_radiation_monochromator graphite
_diffrn_radiation_source 'fine-focus sealed tube'
_diffrn_radiation_type CuK\a
_diffrn_radiation_wavelength 1.54178
_diffrn_reflns_av_R_equivalents 0.057
_diffrn_reflns_av_sigmaI/netI 0.0301
_diffrn_reflns_limit_h_max 10
_diffrn_reflns_limit_h_min -10
_diffrn_reflns_limit_k_max 23
_diffrn_reflns_limit_k_min -23
_diffrn_reflns_limit_l_max 22
_diffrn_reflns_limit_l_min -22
_diffrn_reflns_number 29441
_diffrn_reflns_theta_full 66.94
_diffrn_reflns_theta_max 66.94
_diffrn_reflns_theta_min 4.95
_exptl_absorpt_coefficient_mu 1.481
_exptl_absorpt_correction_T_max 0.9296
_exptl_absorpt_correction_T_min 0.7869
_exptl_absorpt_correction_type multi-scan
_exptl_absorpt_process_details 'Denzo (otwinowski, Borek, Majewski & Minor, 2003)'
_exptl_crystal_colour colourless
_exptl_crystal_density_diffrn 1.433
_exptl_crystal_density_method 'not measured'
_exptl_crystal_description plate
_exptl_crystal_F_000 1476
_exptl_crystal_size_max 0.17
_exptl_crystal_size_mid 0.10
_exptl_crystal_size_min 0.05
_refine_diff_density_max 0.197
_refine_diff_density_min -0.225
_refine_diff_density_rms 0.044
_refine_ls_extinction_coef 0.0011(2)
_refine_ls_extinction_expression Fc^*^=kFc[1+0.001xFc^2^\l^3^/sin(2\q)]^-1/4^
_refine_ls_extinction_method SHELXL
_refine_ls_goodness_of_fit_ref 1.005
_refine_ls_hydrogen_treatment constr
_refine_ls_matrix_type full
_refine_ls_number_parameters 525
_refine_ls_number_reflns 5761
_refine_ls_number_restraints 100
_refine_ls_restrained_S_all 1.000
_refine_ls_R_factor_all 0.0573
_refine_ls_R_factor_gt 0.0457
_refine_ls_shift/su_max 0.000
_refine_ls_shift/su_mean 0.000
_refine_ls_structure_factor_coef Fsqd
_refine_ls_weighting_details 'calc w=1/[\s^2^(Fo^2^)+(0.0869P)^2^+1.2533P] where P=(Fo^2^+2Fc^2^)/3'
_refine_ls_weighting_scheme calc
_refine_ls_wR_factor_gt 0.1297
_refine_ls_wR_factor_ref 0.1411
_reflns_number_gt 4757
_reflns_number_total 5761
_reflns_threshold_expression >2sigma(I)
_cod_data_source_file ja413060u_si_002.cif
_cod_data_source_block erk6298
_cod_original_sg_symbol_H-M P21/c
_cod_original_formula_sum 'C37.50 H34 B F10 P'
_cod_database_code 4120635

loop_
_symmetry_equiv_pos_as_xyz
'x, y, z'
'-x, y+1/2, -z+1/2'
'-x, -y, -z'
'x, -y-1/2, z-1/2'

loop_
_atom_site_label
_atom_site_type_symbol
_atom_site_fract_x
_atom_site_fract_y
_atom_site_fract_z
_atom_site_U_iso_or_equiv
_atom_site_adp_type
_atom_site_occupancy
_atom_site_symmetry_multiplicity
_atom_site_calc_flag
_atom_site_refinement_flags
_atom_site_disorder_assembly
_atom_site_disorder_group
P1 P 0.06901(6) 0.25371(3) 0.35132(3) 0.03894(18) Uani 1 1 d . . .
B1 B 0.2294(3) 0.20156(12) 0.29121(13) 0.0380(5) Uani 1 1 d . . .
C1 C 0.1985(3) 0.31168(12) 0.40152(13) 0.0508(6) Uani 1 1 d . . .
H1A H 0.2051 0.3522 0.3736 0.061 Uiso 1 1 calc R . .
H1B H 0.1441 0.3237 0.4436 0.061 Uiso 1 1 calc R . .
C2 C 0.3660(3) 0.29336(14) 0.42524(14) 0.0578(7) Uani 1 1 d . . .
H2A H 0.4250 0.3346 0.4324 0.069 Uiso 1 1 calc R . .
H2B H 0.3625 0.2712 0.4706 0.069 Uiso 1 1 calc R . .
C3 C 0.4553(3) 0.24944(13) 0.37714(14) 0.0532(6) Uani 1 1 d . . .
H3A H 0.5523 0.2351 0.4013 0.064 Uiso 1 1 calc R . .
H3B H 0.4831 0.2751 0.3361 0.064 Uiso 1 1 calc R . .
C4 C 0.3621(3) 0.18827(12) 0.35324(12) 0.0472(5) Uani 1 1 d . . .
H4A H 0.3111 0.1697 0.3936 0.057 Uiso 1 1 calc R . .
H4B H 0.4351 0.1548 0.3370 0.057 Uiso 1 1 calc R . .
C11 C -0.0910(3) 0.31281(11) 0.32730(12) 0.0427(5) Uani 1 1 d . . .
C12 C -0.1725(3) 0.34398(12) 0.38186(13) 0.0469(5) Uani 1 1 d . . .
C13 C -0.2801(3) 0.39345(12) 0.36447(14) 0.0529(6) Uani 1 1 d . . .
H13 H -0.3316 0.4145 0.4006 0.063 Uiso 1 1 calc R . .
C14 C -0.3152(3) 0.41316(12) 0.29649(15) 0.0528(6) Uani 1 1 d . . .
C15 C -0.2417(3) 0.38005(12) 0.24424(14) 0.0501(6) Uani 1 1 d . . .
H15 H -0.2669 0.3913 0.1976 0.060 Uiso 1 1 calc R . .
C16 C -0.1312(3) 0.33041(11) 0.25792(12) 0.0433(5) Uani 1 1 d . . .
C17 C -0.1574(3) 0.32703(15) 0.45832(13) 0.0595(7) Uani 1 1 d . . .
H17A H -0.0739 0.3530 0.4803 0.089 Uiso 1 1 calc R . .
H17B H -0.1341 0.2802 0.4637 0.089 Uiso 1 1 calc R . .
H17C H -0.2545 0.3370 0.4802 0.089 Uiso 1 1 calc R . .
C18 C -0.4294(3) 0.46860(14) 0.28016(19) 0.0722(8) Uani 1 1 d . . .
H18A H -0.4368 0.4760 0.2302 0.108 Uiso 1 1 calc R . .
H18B H -0.3936 0.5088 0.3034 0.108 Uiso 1 1 calc R . .
H18C H -0.5311 0.4566 0.2964 0.108 Uiso 1 1 calc R . .
C19 C -0.0673(3) 0.29809(13) 0.19449(12) 0.0510(6) Uani 1 1 d . . .
H19A H -0.1504 0.2748 0.1690 0.077 Uiso 1 1 calc R . .
H19B H 0.0138 0.2669 0.2088 0.077 Uiso 1 1 calc R . .
H19C H -0.0242 0.3318 0.1648 0.077 Uiso 1 1 calc R . .
C21 C -0.0324(3) 0.18881(11) 0.40051(11) 0.0414(5) Uani 1 1 d . . .
C22 C 0.0071(3) 0.16755(12) 0.46956(12) 0.0479(5) Uani 1 1 d . . .
C23 C -0.0742(3) 0.11529(13) 0.49772(13) 0.0565(6) Uani 1 1 d . . .
H23 H -0.0470 0.1018 0.5435 0.068 Uiso 1 1 calc R . .
C24 C -0.1934(3) 0.08197(13) 0.46196(14) 0.0554(6) Uani 1 1 d . . .
C25 C -0.2324(3) 0.10386(12) 0.39531(13) 0.0504(6) Uani 1 1 d . . .
H25 H -0.3142 0.0826 0.3701 0.060 Uiso 1 1 calc R . .
C26 C -0.1558(2) 0.15617(11) 0.36370(11) 0.0416(5) Uani 1 1 d . . .
C27 C 0.1342(3) 0.19765(17) 0.51625(13) 0.0668(8) Uani 1 1 d . . .
H27A H 0.1214 0.1834 0.5639 0.100 Uiso 1 1 calc R . .
H27B H 0.1277 0.2456 0.5138 0.100 Uiso 1 1 calc R . .
H27C H 0.2350 0.1833 0.5010 0.100 Uiso 1 1 calc R . .
C28 C -0.2772(4) 0.02481(16) 0.49430(18) 0.0820(9) Uani 1 1 d . . .
H28A H -0.3037 -0.0079 0.4587 0.123 Uiso 1 1 calc R . .
H28B H -0.3717 0.0408 0.5146 0.123 Uiso 1 1 calc R . .
H28C H -0.2101 0.0048 0.5304 0.123 Uiso 1 1 calc R . .
C29 C -0.2151(3) 0.17389(12) 0.29103(12) 0.0453(5) Uani 1 1 d . . .
H29A H -0.2650 0.1355 0.2694 0.068 Uiso 1 1 calc R . .
H29B H -0.1286 0.1878 0.2636 0.068 Uiso 1 1 calc R . .
H29C H -0.2900 0.2097 0.2933 0.068 Uiso 1 1 calc R . .
C31 C 0.3173(2) 0.24209(11) 0.22984(11) 0.0399(5) Uani 1 1 d . . .
C32 C 0.3116(3) 0.30897(11) 0.21307(13) 0.0461(5) Uani 1 1 d . . .
F32 F 0.22112(17) 0.35076(7) 0.24863(8) 0.0587(4) Uani 1 1 d . . .
C33 C 0.3942(3) 0.33788(13) 0.16082(13) 0.0543(6) Uani 1 1 d . . .
F33 F 0.3767(2) 0.40262(8) 0.14594(9) 0.0762(5) Uani 1 1 d . . .
C34 C 0.4947(3) 0.30020(15) 0.12351(13) 0.0596(7) Uani 1 1 d . . .
F34 F 0.5767(2) 0.32743(10) 0.07290(9) 0.0883(6) Uani 1 1 d . . .
C35 C 0.5103(3) 0.23442(14) 0.13935(13) 0.0547(6) Uani 1 1 d . . .
F35 F 0.61054(19) 0.19669(9) 0.10449(9) 0.0788(5) Uani 1 1 d . . .
C36 C 0.4230(3) 0.20721(12) 0.19067(12) 0.0454(5) Uani 1 1 d . . .
C41 C 0.1440(2) 0.13388(10) 0.26073(11) 0.0380(5) Uani 1 1 d . . .
C42 C 0.1162(3) 0.07804(11) 0.30121(12) 0.0431(5) Uani 1 1 d . . .
F42 F 0.16827(16) 0.07512(6) 0.36827(7) 0.0540(4) Uani 1 1 d . . .
C43 C 0.0333(3) 0.02288(11) 0.27837(14) 0.0511(6) Uani 1 1 d . . .
F43 F 0.0038(2) -0.02635(7) 0.32307(9) 0.0689(4) Uani 1 1 d . . .
C44 C -0.0189(3) 0.01885(12) 0.21026(15) 0.0569(6) Uani 1 1 d . . .
F44 F -0.0992(2) -0.03411(8) 0.18670(11) 0.0848(6) Uani 1 1 d . . .
C45 C 0.0121(3) 0.07057(12) 0.16653(13) 0.0540(6) Uani 1 1 d . . .
F45 F -0.0369(2) 0.06776(8) 0.09909(9) 0.0819(5) Uani 1 1 d . . .
C46 C 0.0898(3) 0.12566(11) 0.19163(12) 0.0425(5) Uani 1 1 d . . .
F46 F 0.11050(16) 0.17363(6) 0.14349(6) 0.0504(3) Uani 1 1 d . . .
F36 F 0.44441(16) 0.14149(7) 0.20189(7) 0.0543(4) Uani 1 1 d . . .
C101 C 0.5687(11) -0.0326(4) -0.0205(5) 0.051(4) Uani 0.269(6) 1 d PGDU A -1
C102 C 0.4161(12) -0.0253(6) -0.0463(7) 0.064(7) Uani 0.269(6) 1 d PGDU A -1
H102 H 0.3794 -0.0509 -0.0845 0.077 Uiso 0.269(6) 1 calc PR A -1
C103 C 0.3178(12) 0.0200(7) -0.0158(9) 0.079(12) Uani 0.269(6) 1 d PGDU A -1
H103 H 0.2146 0.0250 -0.0333 0.095 Uiso 0.269(6) 1 calc PR A -1
C104 C 0.3721(16) 0.0580(6) 0.0405(8) 0.070(6) Uani 0.269(6) 1 d PGDU A -1
H104 H 0.3056 0.0886 0.0612 0.085 Uiso 0.269(6) 1 calc PR A -1
C105 C 0.5247(18) 0.0507(6) 0.0664(6) 0.072(5) Uani 0.269(6) 1 d PGDU A -1
H105 H 0.5614 0.0763 0.1045 0.086 Uiso 0.269(6) 1 calc PR A -1
C106 C 0.6230(13) 0.0053(5) 0.0359(6) 0.056(5) Uani 0.269(6) 1 d PGDU A -1
H106 H 0.7262 0.0004 0.0534 0.067 Uiso 0.269(6) 1 calc PR A -1
C107 C 0.6758(13) -0.0812(5) -0.0533(6) 0.074(4) Uani 0.269(6) 1 d PDU A -1
H10A H 0.7781 -0.0788 -0.0301 0.111 Uiso 0.269(6) 1 calc PR A -1
H10B H 0.6840 -0.0706 -0.1023 0.111 Uiso 0.269(6) 1 calc PR A -1
H10C H 0.6344 -0.1257 -0.0487 0.111 Uiso 0.269(6) 1 calc PR A -1
C201 C 0.3848(9) 0.0147(5) 0.0006(6) 0.050(4) Uani 0.231(6) 1 d PGDU A -2
C202 C 0.4873(14) 0.0469(6) 0.0472(7) 0.064(6) Uani 0.231(6) 1 d PGDU A -2
H202 H 0.4510 0.0811 0.0756 0.076 Uiso 0.231(6) 1 calc PR A -2
C203 C 0.6433(13) 0.0285(9) 0.0519(9) 0.077(6) Uani 0.231(6) 1 d PGDU A -2
H203 H 0.7126 0.0503 0.0835 0.093 Uiso 0.231(6) 1 calc PR A -2
C204 C 0.6969(9) -0.0221(9) 0.0100(9) 0.065(10) Uani 0.231(6) 1 d PGDU A -2
H204 H 0.8025 -0.0346 0.0132 0.078 Uiso 0.231(6) 1 calc PR A -2
C205 C 0.5945(13) -0.0543(8) -0.0366(9) 0.066(8) Uani 0.231(6) 1 d PGDU A -2
H205 H 0.6307 -0.0886 -0.0649 0.079 Uiso 0.231(6) 1 calc PR A -2
C206 C 0.4384(11) -0.0359(6) -0.0413(7) 0.045(6) Uani 0.231(6) 1 d PGDU A -2
H206 H 0.3691 -0.0577 -0.0728 0.054 Uiso 0.231(6) 1 calc PR A -2
C207 C 0.2163(12) 0.0344(6) -0.0044(8) 0.082(5) Uani 0.231(6) 1 d PDU A -2
H20A H 0.1620 0.0080 -0.0399 0.123 Uiso 0.231(6) 1 calc PR A -2
H20B H 0.2081 0.0810 -0.0167 0.123 Uiso 0.231(6) 1 calc PR A -2
H20C H 0.1700 0.0271 0.0402 0.123 Uiso 0.231(6) 1 calc PR A -2

loop_
_atom_site_aniso_label
_atom_site_aniso_U_11
_atom_site_aniso_U_22
_atom_site_aniso_U_33
_atom_site_aniso_U_23
_atom_site_aniso_U_13
_atom_site_aniso_U_12
P1 0.0376(3) 0.0436(3) 0.0358(3) -0.0043(2) 0.0040(2) -0.0013(2)
B1 0.0363(12) 0.0381(12) 0.0398(13) -0.0017(10) 0.0047(10) 0.0002(9)
C1 0.0497(14) 0.0534(14) 0.0492(13) -0.0146(11) 0.0031(10) -0.0020(11)
C2 0.0459(14) 0.0675(16) 0.0598(16) -0.0161(13) -0.0004(11) -0.0071(12)
C3 0.0421(13) 0.0658(16) 0.0514(14) -0.0083(12) -0.0022(10) -0.0017(11)
C4 0.0443(12) 0.0532(13) 0.0439(12) -0.0014(10) 0.0011(10) 0.0027(10)
C11 0.0415(12) 0.0412(11) 0.0458(13) -0.0045(9) 0.0066(9) -0.0027(9)
C12 0.0413(12) 0.0481(12) 0.0520(13) -0.0106(10) 0.0089(10) -0.0050(10)
C13 0.0447(13) 0.0473(13) 0.0672(16) -0.0155(12) 0.0093(11) -0.0006(10)
C14 0.0444(13) 0.0434(13) 0.0705(17) -0.0099(12) 0.0022(11) 0.0000(10)
C15 0.0448(13) 0.0466(13) 0.0587(15) 0.0007(11) 0.0006(11) 0.0005(10)
C16 0.0401(12) 0.0434(12) 0.0467(13) -0.0020(10) 0.0054(9) -0.0030(9)
C17 0.0566(15) 0.0733(17) 0.0496(14) -0.0142(13) 0.0144(11) 0.0081(13)
C18 0.0639(18) 0.0601(17) 0.092(2) -0.0106(15) -0.0037(15) 0.0173(14)
C19 0.0512(14) 0.0593(15) 0.0428(13) 0.0021(11) 0.0049(10) 0.0076(11)
C21 0.0398(11) 0.0470(12) 0.0381(11) -0.0024(9) 0.0077(9) 0.0016(9)
C22 0.0477(13) 0.0619(14) 0.0345(11) -0.0009(10) 0.0064(9) 0.0030(11)
C23 0.0629(16) 0.0651(16) 0.0424(13) 0.0085(12) 0.0123(11) 0.0086(13)
C24 0.0579(15) 0.0540(14) 0.0554(15) 0.0080(12) 0.0146(12) 0.0007(12)
C25 0.0452(13) 0.0482(13) 0.0583(15) 0.0014(11) 0.0072(11) -0.0032(10)
C26 0.0386(11) 0.0433(11) 0.0432(12) -0.0013(9) 0.0064(9) 0.0044(9)
C27 0.0661(17) 0.099(2) 0.0355(13) 0.0039(13) 0.0006(12) -0.0090(15)
C28 0.099(2) 0.0699(19) 0.078(2) 0.0211(16) 0.0143(18) -0.0143(17)
C29 0.0397(12) 0.0485(13) 0.0475(13) -0.0011(10) 0.0000(10) -0.0028(10)
C31 0.0357(11) 0.0433(12) 0.0407(11) -0.0025(9) 0.0017(9) -0.0043(9)
C32 0.0435(12) 0.0452(12) 0.0496(13) -0.0031(10) 0.0014(10) -0.0052(10)
F32 0.0656(9) 0.0412(7) 0.0700(10) -0.0022(6) 0.0115(7) 0.0005(6)
C33 0.0596(15) 0.0520(14) 0.0509(14) 0.0108(11) -0.0034(12) -0.0181(12)
F33 0.0939(12) 0.0563(9) 0.0780(11) 0.0215(8) -0.0004(9) -0.0190(8)
C34 0.0563(15) 0.0780(19) 0.0450(14) 0.0071(13) 0.0091(12) -0.0250(13)
F34 0.0923(13) 0.1089(14) 0.0656(11) 0.0142(10) 0.0275(9) -0.0380(11)
C35 0.0482(14) 0.0695(17) 0.0473(13) -0.0094(12) 0.0126(11) -0.0104(12)
F35 0.0667(10) 0.0973(13) 0.0752(11) -0.0203(9) 0.0370(8) -0.0093(9)
C36 0.0408(12) 0.0484(13) 0.0474(13) -0.0040(10) 0.0056(10) -0.0054(9)
C41 0.0373(11) 0.0362(11) 0.0409(11) 0.0011(9) 0.0059(9) 0.0018(8)
C42 0.0464(12) 0.0399(11) 0.0435(12) 0.0029(9) 0.0070(9) 0.0061(10)
F42 0.0675(9) 0.0488(8) 0.0460(8) 0.0087(6) 0.0056(6) 0.0056(6)
C43 0.0563(14) 0.0339(11) 0.0641(16) 0.0066(11) 0.0159(12) -0.0008(10)
F43 0.0887(11) 0.0401(7) 0.0793(11) 0.0136(7) 0.0225(9) -0.0064(7)
C44 0.0598(15) 0.0412(13) 0.0697(17) -0.0049(12) 0.0020(12) -0.0132(11)
F44 0.1043(14) 0.0509(9) 0.0979(13) -0.0060(9) -0.0107(10) -0.0337(9)
C45 0.0599(15) 0.0488(13) 0.0524(14) -0.0040(11) -0.0070(12) -0.0075(11)
F45 0.1133(14) 0.0668(10) 0.0628(10) -0.0037(8) -0.0301(9) -0.0277(10)
C46 0.0451(12) 0.0389(11) 0.0434(12) 0.0016(9) 0.0015(9) -0.0044(9)
F46 0.0645(8) 0.0442(7) 0.0418(7) 0.0040(6) -0.0044(6) -0.0091(6)
F36 0.0507(8) 0.0498(8) 0.0634(9) -0.0083(6) 0.0132(6) 0.0020(6)
C101 0.062(8) 0.047(7) 0.043(6) -0.002(5) 0.002(6) -0.006(6)
C102 0.075(10) 0.054(10) 0.064(10) -0.003(7) 0.011(8) -0.004(8)
C103 0.080(14) 0.073(14) 0.085(14) 0.012(8) 0.012(8) 0.000(8)
C104 0.080(9) 0.056(9) 0.076(10) 0.004(7) 0.019(7) 0.005(7)
C105 0.087(9) 0.061(7) 0.069(8) -0.009(6) 0.024(7) -0.002(6)
C106 0.063(8) 0.054(8) 0.051(7) -0.006(6) 0.007(6) -0.016(7)
C107 0.081(7) 0.076(7) 0.065(6) 0.008(6) 0.008(6) 0.011(6)
C201 0.063(8) 0.048(7) 0.040(7) 0.005(6) -0.008(7) -0.007(6)
C202 0.063(10) 0.062(9) 0.066(9) 0.000(7) -0.006(8) -0.011(8)
C203 0.070(9) 0.075(10) 0.087(10) 0.002(7) 0.009(7) -0.010(8)
C204 0.069(13) 0.058(12) 0.069(12) 0.010(7) 0.012(8) 0.001(8)
C205 0.065(10) 0.059(11) 0.074(11) 0.002(8) 0.001(8) 0.006(8)
C206 0.051(9) 0.042(8) 0.042(8) 0.002(6) -0.003(7) -0.003(7)
C207 0.086(9) 0.067(7) 0.093(8) 0.005(6) -0.002(7) -0.003(7)

loop_
_atom_type_symbol
_atom_type_description
_atom_type_scat_dispersion_real
_atom_type_scat_dispersion_imag
_atom_type_scat_source
C C 0.0181 0.0091 'International Tables Vol C Tables 4.2.6.8 and 6.1.1.4'
H H 0.0000 0.0000 'International Tables Vol C Tables 4.2.6.8 and 6.1.1.4'
B B 0.0090 0.0039 'International Tables Vol C Tables 4.2.6.8 and 6.1.1.4'
F F 0.0727 0.0534 'International Tables Vol C Tables 4.2.6.8 and 6.1.1.4'
P P 0.2955 0.4335 'International Tables Vol C Tables 4.2.6.8 and 6.1.1.4'

loop_
_geom_angle_atom_site_label_1
_geom_angle_atom_site_label_2
_geom_angle_atom_site_label_3
_geom_angle
C21 P1 C1 117.70(11)
C21 P1 C11 102.75(10)
C1 P1 C11 98.36(11)
C21 P1 B1 104.90(10)
C1 P1 B1 101.95(10)
C11 P1 B1 132.40(10)
C4 B1 C31 106.02(18)
C4 B1 C41 114.17(18)
C31 B1 C41 111.66(18)
C4 B1 P1 97.74(14)
C31 B1 P1 118.24(15)
C41 B1 P1 108.44(14)
C2 C1 P1 122.42(17)
C2 C1 H1A 106.7
P1 C1 H1A 106.7
C2 C1 H1B 106.7
P1 C1 H1B 106.7
H1A C1 H1B 106.6
C3 C2 C1 116.9(2)
C3 C2 H2A 108.1
C1 C2 H2A 108.1
C3 C2 H2B 108.1
C1 C2 H2B 108.1
H2A C2 H2B 107.3
C2 C3 C4 112.5(2)
C2 C3 H3A 109.1
C4 C3 H3A 109.1
C2 C3 H3B 109.1
C4 C3 H3B 109.1
H3A C3 H3B 107.8
C3 C4 B1 115.22(19)
C3 C4 H4A 108.5
B1 C4 H4A 108.5
C3 C4 H4B 108.5
B1 C4 H4B 108.5
H4A C4 H4B 107.5
C16 C11 C12 118.3(2)
C16 C11 P1 123.03(17)
C12 C11 P1 118.60(17)
C13 C12 C11 118.7(2)
C13 C12 C17 115.2(2)
C11 C12 C17 126.1(2)
C14 C13 C12 123.2(2)
C14 C13 H13 118.4
C12 C13 H13 118.4
C15 C14 C13 117.2(2)
C15 C14 C18 121.3(3)
C13 C14 C18 121.4(2)
C14 C15 C16 122.6(2)
C14 C15 H15 118.7
C16 C15 H15 118.7
C15 C16 C11 119.8(2)
C15 C16 C19 115.2(2)
C11 C16 C19 125.0(2)
C12 C17 H17A 109.5
C12 C17 H17B 109.5
H17A C17 H17B 109.5
C12 C17 H17C 109.5
H17A C17 H17C 109.5
H17B C17 H17C 109.5
C14 C18 H18A 109.5
C14 C18 H18B 109.5
H18A C18 H18B 109.5
C14 C18 H18C 109.5
H18A C18 H18C 109.5
H18B C18 H18C 109.5
C16 C19 H19A 109.5
C16 C19 H19B 109.5
H19A C19 H19B 109.5
C16 C19 H19C 109.5
H19A C19 H19C 109.5
H19B C19 H19C 109.5
C26 C21 C22 118.1(2)
C26 C21 P1 115.68(16)
C22 C21 P1 126.15(18)
C23 C22 C21 119.2(2)
C23 C22 C27 116.0(2)
C21 C22 C27 124.8(2)
C24 C23 C22 123.4(2)
C24 C23 H23 118.3
C22 C23 H23 118.3
C25 C24 C23 116.8(2)
C25 C24 C28 121.7(3)
C23 C24 C28 121.6(3)
C24 C25 C26 122.9(2)
C24 C25 H25 118.5
C26 C25 H25 118.5
C25 C26 C21 119.5(2)
C25 C26 C29 115.7(2)
C21 C26 C29 124.8(2)
C22 C27 H27A 109.5
C22 C27 H27B 109.5
H27A C27 H27B 109.5
C22 C27 H27C 109.5
H27A C27 H27C 109.5
H27B C27 H27C 109.5
C24 C28 H28A 109.5
C24 C28 H28B 109.5
H28A C28 H28B 109.5
C24 C28 H28C 109.5
H28A C28 H28C 109.5
H28B C28 H28C 109.5
C26 C29 H29A 109.5
C26 C29 H29B 109.5
H29A C29 H29B 109.5
C26 C29 H29C 109.5
H29A C29 H29C 109.5
H29B C29 H29C 109.5
C32 C31 C36 112.5(2)
C32 C31 B1 129.6(2)
C36 C31 B1 117.70(19)
F32 C32 C33 115.3(2)
F32 C32 C31 120.3(2)
C33 C32 C31 124.4(2)
F33 C33 C34 119.6(2)
F33 C33 C32 120.6(2)
C34 C33 C32 119.8(2)
F34 C34 C35 120.6(3)
F34 C34 C33 120.7(3)
C35 C34 C33 118.6(2)
F35 C35 C34 119.8(2)
F35 C35 C36 120.6(2)
C34 C35 C36 119.7(2)
F36 C36 C35 115.5(2)
F36 C36 C31 119.7(2)
C35 C36 C31 124.8(2)
C42 C41 C46 112.02(19)
C42 C41 B1 123.78(19)
C46 C41 B1 124.20(19)
F42 C42 C43 114.5(2)
F42 C42 C41 120.7(2)
C43 C42 C41 124.8(2)
F43 C43 C44 120.3(2)
F43 C43 C42 120.0(2)
C44 C43 C42 119.7(2)
F44 C44 C43 120.9(2)
F44 C44 C45 120.7(2)
C43 C44 C45 118.4(2)
F45 C45 C44 119.7(2)
F45 C45 C46 120.0(2)
C44 C45 C46 120.3(2)
F46 C46 C45 114.5(2)
F46 C46 C41 120.97(18)
C45 C46 C41 124.6(2)
C102 C101 C106 120.0
C102 C101 C107 120.3(4)
C106 C101 C107 119.7(4)
C103 C102 C101 120.0
C103 C102 H102 120.0
C101 C102 H102 120.0
C102 C103 C104 120.0
C102 C103 H103 120.0
C104 C103 H103 120.0
C103 C104 C105 120.0
C103 C104 H104 120.0
C105 C104 H104 120.0
C106 C105 C104 120.0
C106 C105 H105 120.0
C104 C105 H105 120.0
C105 C106 C101 120.0
C105 C106 H106 120.0
C101 C106 H106 120.0
C101 C107 H10A 109.5
C101 C107 H10B 109.5
H10A C107 H10B 109.5
C101 C107 H10C 109.5
H10A C107 H10C 109.5
H10B C107 H10C 109.5
C202 C201 C206 120.0
C202 C201 C207 120.0(4)
C206 C201 C207 120.0(4)
C203 C202 C201 120.0
C203 C202 H202 120.0
C201 C202 H202 120.0
C202 C203 C204 120.0
C202 C203 H203 120.0
C204 C203 H203 120.0
C203 C204 C205 120.0
C203 C204 H204 120.0
C205 C204 H204 120.0
C206 C205 C204 120.0
C206 C205 H205 120.0
C204 C205 H205 120.0
C205 C206 C201 120.0
C205 C206 H206 120.0
C201 C206 H206 120.0
C201 C207 H20A 109.5
C201 C207 H20B 109.5
H20A C207 H20B 109.5
C201 C207 H20C 109.5
H20A C207 H20C 109.5
H20B C207 H20C 109.5

loop_
_geom_bond_atom_site_label_1
_geom_bond_atom_site_label_2
_geom_bond_distance
P1 C21 1.852(2)
P1 C1 1.855(2)
P1 C11 1.863(2)
P1 B1 2.113(2)
B1 C4 1.636(3)
B1 C31 1.643(3)
B1 C41 1.645(3)
C1 C2 1.536(4)
C1 H1A 0.9800
C1 H1B 0.9800
C2 C3 1.511(4)
C2 H2A 0.9800
C2 H2B 0.9800
C3 C4 1.531(3)
C3 H3A 0.9800
C3 H3B 0.9800
C4 H4A 0.9800
C4 H4B 0.9800
C11 C16 1.407(3)
C11 C12 1.429(3)
C12 C13 1.392(4)
C12 C17 1.507(4)
C13 C14 1.385(4)
C13 H13 0.9400
C14 C15 1.380(4)
C14 C18 1.511(4)
C15 C16 1.397(3)
C15 H15 0.9400
C16 C19 1.505(3)
C17 H17A 0.9700
C17 H17B 0.9700
C17 H17C 0.9700
C18 H18A 0.9700
C18 H18B 0.9700
C18 H18C 0.9700
C19 H19A 0.9700
C19 H19B 0.9700
C19 H19C 0.9700
C21 C26 1.412(3)
C21 C22 1.420(3)
C22 C23 1.387(4)
C22 C27 1.510(4)
C23 C24 1.383(4)
C23 H23 0.9400
C24 C25 1.381(4)
C24 C28 1.506(4)
C25 C26 1.395(3)
C25 H25 0.9400
C26 C29 1.508(3)
C27 H27A 0.9700
C27 H27B 0.9700
C27 H27C 0.9700
C28 H28A 0.9700
C28 H28B 0.9700
C28 H28C 0.9700
C29 H29A 0.9700
C29 H29B 0.9700
C29 H29C 0.9700
C31 C32 1.387(3)
C31 C36 1.393(3)
C32 F32 1.351(3)
C32 C33 1.381(3)
C33 F33 1.344(3)
C33 C34 1.374(4)
C34 F34 1.341(3)
C34 C35 1.367(4)
C35 F35 1.347(3)
C35 C36 1.376(3)
C36 F36 1.354(3)
C41 C42 1.395(3)
C41 C46 1.397(3)
C42 F42 1.346(3)
C42 C43 1.382(3)
C43 F43 1.343(3)
C43 C44 1.367(4)
C44 F44 1.340(3)
C44 C45 1.372(4)
C45 F45 1.345(3)
C45 C46 1.373(3)
C46 F46 1.355(3)
C101 C102 1.3900
C101 C106 1.3900
C101 C107 1.501(7)
C102 C103 1.3900
C102 H102 0.9400
C103 C104 1.3900
C103 H103 0.9400
C104 C105 1.3900
C104 H104 0.9400
C105 C106 1.3900
C105 H105 0.9400
C106 H106 0.9400
C107 H10A 0.9700
C107 H10B 0.9700
C107 H10C 0.9700
C201 C202 1.3900
C201 C206 1.3900
C201 C207 1.500(7)
C202 C203 1.3900
C202 H202 0.9400
C203 C204 1.3900
C203 H203 0.9400
C204 C205 1.3900
C204 H204 0.9400
C205 C206 1.3900
C205 H205 0.9400
C206 H206 0.9400
C207 H20A 0.9700
C207 H20B 0.9700
C207 H20C 0.9700

loop_
_geom_torsion_atom_site_label_1
_geom_torsion_atom_site_label_2
_geom_torsion_atom_site_label_3
_geom_torsion_atom_site_label_4
_geom_torsion
C21 P1 B1 C4 -78.36(15)
C1 P1 B1 C4 44.87(16)
C11 P1 B1 C4 158.12(14)
C21 P1 B1 C31 168.75(16)
C1 P1 B1 C31 -68.02(19)
C11 P1 B1 C31 45.2(2)
C21 P1 B1 C41 40.39(17)
C1 P1 B1 C41 163.62(15)
C11 P1 B1 C41 -83.14(18)
C21 P1 C1 C2 81.1(2)
C11 P1 C1 C2 -169.7(2)
B1 P1 C1 C2 -33.0(2)
P1 C1 C2 C3 34.4(3)
C1 C2 C3 C4 -49.0(3)
C2 C3 C4 B1 78.2(3)
C31 B1 C4 C3 50.4(2)
C41 B1 C4 C3 173.78(19)
P1 B1 C4 C3 -72.0(2)
C21 P1 C11 C16 -122.43(19)
C1 P1 C11 C16 116.6(2)
B1 P1 C11 C16 1.9(3)
C21 P1 C11 C12 60.40(19)
C1 P1 C11 C12 -60.6(2)
B1 P1 C11 C12 -175.28(16)
C16 C11 C12 C13 -4.3(3)
P1 C11 C12 C13 173.03(17)
C16 C11 C12 C17 173.6(2)
P1 C11 C12 C17 -9.0(3)
C11 C12 C13 C14 1.5(4)
C17 C12 C13 C14 -176.7(2)
C12 C13 C14 C15 1.9(4)
C12 C13 C14 C18 -178.1(2)
C13 C14 C15 C16 -2.6(4)
C18 C14 C15 C16 177.4(2)
C14 C15 C16 C11 -0.2(4)
C14 C15 C16 C19 177.9(2)
C12 C11 C16 C15 3.7(3)
P1 C11 C16 C15 -173.49(17)
C12 C11 C16 C19 -174.3(2)
P1 C11 C16 C19 8.5(3)
C1 P1 C21 C26 165.72(16)
C11 P1 C21 C26 59.03(18)
B1 P1 C21 C26 -81.84(18)
C1 P1 C21 C22 -17.2(2)
C11 P1 C21 C22 -123.9(2)
B1 P1 C21 C22 95.3(2)
C26 C21 C22 C23 1.1(3)
P1 C21 C22 C23 -175.93(18)
C26 C21 C22 C27 -179.1(2)
P1 C21 C22 C27 3.8(4)
C21 C22 C23 C24 0.1(4)
C27 C22 C23 C24 -179.7(3)
C22 C23 C24 C25 -1.2(4)
C22 C23 C24 C28 179.1(3)
C23 C24 C25 C26 1.0(4)
C28 C24 C25 C26 -179.3(3)
C24 C25 C26 C21 0.2(4)
C24 C25 C26 C29 -179.3(2)
C22 C21 C26 C25 -1.2(3)
P1 C21 C26 C25 176.12(17)
C22 C21 C26 C29 178.2(2)
P1 C21 C26 C29 -4.5(3)
C4 B1 C31 C32 -103.2(3)
C41 B1 C31 C32 131.9(2)
P1 B1 C31 C32 5.0(3)
C4 B1 C31 C36 71.6(2)
C41 B1 C31 C36 -53.3(3)
P1 B1 C31 C36 179.86(16)
C36 C31 C32 F32 -176.55(19)
B1 C31 C32 F32 -1.5(4)
C36 C31 C32 C33 3.5(3)
B1 C31 C32 C33 178.5(2)
F32 C32 C33 F33 -2.9(3)
C31 C32 C33 F33 177.1(2)
F32 C32 C33 C34 177.3(2)
C31 C32 C33 C34 -2.7(4)
F33 C33 C34 F34 0.7(4)
C32 C33 C34 F34 -179.5(2)
F33 C33 C34 C35 -179.8(2)
C32 C33 C34 C35 0.0(4)
F34 C34 C35 F35 0.9(4)
C33 C34 C35 F35 -178.6(2)
F34 C34 C35 C36 -178.9(2)
C33 C34 C35 C36 1.6(4)
F35 C35 C36 F36 -0.9(3)
C34 C35 C36 F36 178.9(2)
F35 C35 C36 C31 179.6(2)
C34 C35 C36 C31 -0.7(4)
C32 C31 C36 F36 178.7(2)
B1 C31 C36 F36 3.0(3)
C32 C31 C36 C35 -1.8(3)
B1 C31 C36 C35 -177.4(2)
C4 B1 C41 C42 33.1(3)
C31 B1 C41 C42 153.3(2)
P1 B1 C41 C42 -74.7(2)
C4 B1 C41 C46 -147.4(2)
C31 B1 C41 C46 -27.2(3)
P1 B1 C41 C46 104.8(2)
C46 C41 C42 F42 176.13(19)
B1 C41 C42 F42 -4.4(3)
C46 C41 C42 C43 -5.3(3)
B1 C41 C42 C43 174.3(2)
F42 C42 C43 F43 3.4(3)
C41 C42 C43 F43 -175.3(2)
F42 C42 C43 C44 -176.9(2)
C41 C42 C43 C44 4.4(4)
F43 C43 C44 F44 -0.4(4)
C42 C43 C44 F44 179.8(2)
F43 C43 C44 C45 179.3(2)
C42 C43 C44 C45 -0.5(4)
F44 C44 C45 F45 -0.8(4)
C43 C44 C45 F45 179.5(2)
F44 C44 C45 C46 177.8(2)
C43 C44 C45 C46 -1.9(4)
F45 C45 C46 F46 -0.3(3)
C44 C45 C46 F46 -178.8(2)
F45 C45 C46 C41 179.3(2)
C44 C45 C46 C41 0.8(4)
C42 C41 C46 F46 -177.81(19)
B1 C41 C46 F46 2.7(3)
C42 C41 C46 C45 2.6(3)
B1 C41 C46 C45 -176.9(2)
C106 C101 C102 C103 0.0
C107 C101 C102 C103 -179.8(3)
C101 C102 C103 C104 0.0
C102 C103 C104 C105 0.0
C103 C104 C105 C106 0.0
C104 C105 C106 C101 0.0
C102 C101 C106 C105 0.0
C107 C101 C106 C105 179.8(3)
C206 C201 C202 C203 0.0
C207 C201 C202 C203 179.9(3)
C201 C202 C203 C204 0.0
C202 C203 C204 C205 0.0
C203 C204 C205 C206 0.0
C204 C205 C206 C201 0.0
C202 C201 C206 C205 0.0
C207 C201 C206 C205 -179.9(3)
